data_4082283
loop_
_publ_author_name
'Vattier, Florencia'
'Salazar, Ver\'onica'
'Paneque, Margarita'
'Poveda, Manuel L.'
'\'Alvarez, Eleuterio'

_publ_section_title
;
 Tautomerization of Pyridine and 2-Substituted Pyridines to Pyridylidene
 Ligands by the Iridium(I)--Diene Complex
 TpMe2Ir(\h4-CH2&#x2550;C(Me)C(Me)&#x2550;CH2)
;
_journal_issue 2
_journal_name_full Organometallics
_journal_page_first 498
_journal_paper_doi 10.1021/om400968s
_journal_volume 33
_journal_year 2014
_chemical_formula_moiety 'C27 H39 B Ir N7 O, C6 H6'
_chemical_formula_sum 'C33 H45 B Ir N7 O'
_chemical_formula_weight 758.77
_chemical_name_systematic
; 
 ? 
;
_space_group_IT_number 2
_symmetry_cell_setting triclinic
_symmetry_space_group_name_Hall '-P 1'
_symmetry_space_group_name_H-M 'P -1'
_atom_sites_solution_hydrogens geom
_atom_sites_solution_primary direct
_atom_sites_solution_secondary difmap
_audit_creation_method SHELXL-97
_cell_angle_alpha 83.361(6)
_cell_angle_beta 76.900(6)
_cell_angle_gamma 64.141(4)
_cell_formula_units_Z 2
_cell_length_a 10.327(3)
_cell_length_b 11.229(3)
_cell_length_c 16.031(3)
_cell_measurement_reflns_used 1252
_cell_measurement_temperature 173(2)
_cell_measurement_theta_max 18.34
_cell_measurement_theta_min 2.24
_cell_volume 1629.0(7)
_computing_cell_refinement 'Bruker (2006). APEX 2. Version 2.1.'
_computing_data_collection 'Bruker (2006). APEX 2. Version 2.1.'
_computing_data_reduction 'Bruker (2006). APEX 2. Version 2.1.'
_computing_molecular_graphics 'XP, SHELXTL v. 6.14 (Bruker, 2003)'
_computing_publication_material 'XCIF, SHELXTL v. 6.14 (Bruker, 2003)'
_computing_structure_refinement 'XL, SHELXTL v. 6.14 (Bruker, 2003)'
_computing_structure_solution 'Bruker (2006). APEX 2. Version 2.1.'
_diffrn_ambient_temperature 173(2)
_diffrn_detector_area_resol_mean 8.26
_diffrn_measured_fraction_theta_full 0.981
_diffrn_measured_fraction_theta_max 0.981
_diffrn_measurement_device_type
;
 Bruker-Nonius X8kappa APEX II CCD area detector
;
_diffrn_measurement_method 'phi and omega scans with narrow frames'
_diffrn_radiation_monochromator graphite
_diffrn_radiation_source 'fine-focus sealed tube'
_diffrn_radiation_type MoK\a
_diffrn_radiation_wavelength 0.71073
_diffrn_reflns_av_R_equivalents 0.0793
_diffrn_reflns_av_unetI/netI 0.1075
_diffrn_reflns_limit_h_max 12
_diffrn_reflns_limit_h_min -12
_diffrn_reflns_limit_k_max 14
_diffrn_reflns_limit_k_min -13
_diffrn_reflns_limit_l_max 19
_diffrn_reflns_limit_l_min -19
_diffrn_reflns_number 18827
_diffrn_reflns_theta_full 26.38
_diffrn_reflns_theta_max 26.38
_diffrn_reflns_theta_min 2.02
_diffrn_standards_decay_% 0
_exptl_absorpt_coefficient_mu 4.136
_exptl_absorpt_correction_T_max 0.7496
_exptl_absorpt_correction_T_min 0.7139
_exptl_absorpt_correction_type multi-scan
_exptl_absorpt_process_details
;
program SADABS, Bruker (2001).
;
_exptl_crystal_density_diffrn 1.547
_exptl_crystal_density_method 'not measured'
_exptl_crystal_description prism
_exptl_crystal_F_000 764
_exptl_crystal_size_max 0.09
_exptl_crystal_size_mid 0.07
_exptl_crystal_size_min 0.07
_refine_diff_density_max 4.458
_refine_diff_density_min -1.371
_refine_diff_density_rms 0.186
_refine_ls_extinction_method none
_refine_ls_goodness_of_fit_ref 1.029
_refine_ls_hydrogen_treatment constr
_refine_ls_matrix_type full
_refine_ls_number_parameters 397
_refine_ls_number_reflns 6529
_refine_ls_number_restraints 0
_refine_ls_restrained_S_all 1.015
_refine_ls_R_factor_all 0.0881
_refine_ls_R_factor_gt 0.0540
_refine_ls_shift/su_max 0.001
_refine_ls_shift/su_mean 0.000
_refine_ls_structure_factor_coef Fsqd
_refine_ls_weighting_details 'calc w=1/[\s^2^(Fo^2^)+(0.0637P)^2^+0.4500P] where P=(Fo^2^+2Fc^2^)/3'
_refine_ls_weighting_scheme calc
_refine_ls_wR_factor_gt 0.1145
_refine_ls_wR_factor_ref 0.1267
_reflns_number_gt 4844
_reflns_number_total 6529
_reflns_threshold_expression >2sigma(I)
_cod_data_source_file om400968s_si_002.cif
_cod_data_source_block epi-10e
_cod_depositor_comments
;
The following automatic conversions were performed:

'_symmetry_cell_setting' value 'Triclinic' changed to 'triclinic'
according to
/usr/data/users/saulius/automatic-downloads/current/ACS/lib/dictionaries/cif_core.dic
dictionary named 'cif_core.dic' version 2.4.2 from 2011-04-26.

Automatic conversion script
Id: cif_fix_values 2281 2013-09-26 08:29:07Z andrius 
;
_cod_original_cell_volume 1628.9(7)
_cod_database_code 4082283

loop_
_symmetry_equiv_pos_as_xyz
'x, y, z'
'-x, -y, -z'

loop_
_atom_site_label
_atom_site_type_symbol
_atom_site_fract_x
_atom_site_fract_y
_atom_site_fract_z
_atom_site_U_iso_or_equiv
_atom_site_adp_type
_atom_site_occupancy
_atom_site_symmetry_multiplicity
_atom_site_calc_flag
_atom_site_refinement_flags
Ir1 Ir 0.81139(4) 0.24887(3) 0.69531(2) 0.02630(12) Uani 1 1 d U
O1 O 0.7403(10) 0.5434(6) 0.4280(4) 0.070(2) Uani 1 1 d U
N1 N 0.7675(9) 0.2431(7) 0.8340(4) 0.0417(18) Uani 1 1 d U
N2 N 0.8051(11) 0.1224(8) 0.8729(5) 0.061(2) Uani 1 1 d U
N3 N 0.7434(8) 0.0906(7) 0.7016(5) 0.0384(15) Uani 1 1 d U
N4 N 0.7817(11) -0.0050(8) 0.7624(5) 0.060(2) Uani 1 1 d U
N5 N 1.0234(9) 0.0911(8) 0.7058(5) 0.0433(17) Uani 1 1 d U
N6 N 1.0265(11) -0.0108(8) 0.7629(5) 0.060(2) Uani 1 1 d U
N7 N 0.7861(10) 0.3902(7) 0.5373(5) 0.058(2) Uani 1 1 d U
C1 C 0.7054(11) 0.3326(9) 0.8957(5) 0.043(2) Uani 1 1 d U
C2 C 0.7039(14) 0.2660(10) 0.9747(7) 0.068(3) Uani 1 1 d U
H2 H 0.6653 0.3049 1.0296 0.082 Uiso 1 1 calc R
C3 C 0.7696(15) 0.1324(10) 0.9575(7) 0.074(4) Uani 1 1 d U
C4 C 0.6470(11) 0.4774(9) 0.8813(6) 0.046(2) Uani 1 1 d U
H4A H 0.7125 0.4980 0.8335 0.068 Uiso 1 1 calc R
H4B H 0.6405 0.5197 0.9332 0.068 Uiso 1 1 calc R
H4C H 0.5491 0.5105 0.8678 0.068 Uiso 1 1 calc R
C5 C 0.790(2) 0.0164(13) 1.0211(7) 0.119(7) Uani 1 1 d U
H5A H 0.7088 -0.0087 1.0271 0.178 Uiso 1 1 calc R
H5B H 0.7921 0.0425 1.0770 0.178 Uiso 1 1 calc R
H5C H 0.8831 -0.0590 1.0002 0.178 Uiso 1 1 calc R
C6 C 0.6657(11) 0.0598(10) 0.6568(7) 0.055(2) Uani 1 1 d U
C7 C 0.6520(15) -0.0529(13) 0.6907(9) 0.083(3) Uani 1 1 d U
H7 H 0.6019 -0.0949 0.6716 0.100 Uiso 1 1 calc R
C8 C 0.7236(18) -0.0923(12) 0.7564(9) 0.086(3) Uani 1 1 d U
C9 C 0.6048(13) 0.1372(11) 0.5815(9) 0.084(4) Uani 1 1 d U
H9A H 0.5694 0.2319 0.5909 0.126 Uiso 1 1 calc R
H9B H 0.5233 0.1192 0.5745 0.126 Uiso 1 1 calc R
H9C H 0.6818 0.1114 0.5298 0.126 Uiso 1 1 calc R
C10 C 0.757(2) -0.2153(14) 0.8156(9) 0.152(8) Uani 1 1 d U
H10A H 0.7181 -0.2723 0.7990 0.229 Uiso 1 1 calc R
H10B H 0.7117 -0.1880 0.8750 0.229 Uiso 1 1 calc R
H10C H 0.8639 -0.2641 0.8106 0.229 Uiso 1 1 calc R
C11 C 1.1643(11) 0.0534(11) 0.6634(9) 0.064(3) Uani 1 1 d U
C12 C 1.2558(14) -0.0675(13) 0.6940(10) 0.087(3) Uani 1 1 d U
H12 H 1.3591 -0.1137 0.6758 0.105 Uiso 1 1 calc R
C13 C 1.1673(17) -0.1059(12) 0.7552(9) 0.090(4) Uani 1 1 d U
C14 C 1.2097(12) 0.1356(11) 0.5962(10) 0.094(4) Uani 1 1 d U
H14A H 1.1971 0.2164 0.6215 0.141 Uiso 1 1 calc R
H14B H 1.1493 0.1593 0.5526 0.141 Uiso 1 1 calc R
H14C H 1.3131 0.0862 0.5698 0.141 Uiso 1 1 calc R
C15 C 1.1971(19) -0.2327(12) 0.8115(8) 0.146(7) Uani 1 1 d U
H15A H 1.2986 -0.2709 0.8200 0.218 Uiso 1 1 calc R
H15B H 1.1819 -0.2969 0.7830 0.218 Uiso 1 1 calc R
H15C H 1.1297 -0.2108 0.8671 0.218 Uiso 1 1 calc R
C16 C 0.8444(9) 0.2656(8) 0.5718(5) 0.0335(17) Uani 1 1 d U
C17 C 0.9225(15) 0.1652(10) 0.5136(6) 0.074(4) Uani 1 1 d U
H17 H 0.9663 0.0768 0.5346 0.088 Uiso 1 1 calc R
C18 C 0.9397(15) 0.1876(10) 0.4265(7) 0.077(4) Uani 1 1 d U
H18 H 0.9923 0.1158 0.3882 0.092 Uiso 1 1 calc R
C19 C 0.8799(13) 0.3144(9) 0.3960(6) 0.057(3) Uani 1 1 d U
H19 H 0.8926 0.3315 0.3359 0.069 Uiso 1 1 calc R
C20 C 0.8022(12) 0.4166(9) 0.4511(6) 0.049(2) Uani 1 1 d U
C21 C 0.7598(13) 0.5735(11) 0.3381(6) 0.063(3) Uani 1 1 d U
H21A H 0.8640 0.5493 0.3144 0.095 Uiso 1 1 calc R
H21B H 0.7032 0.6684 0.3287 0.095 Uiso 1 1 calc R
H21C H 0.7254 0.5233 0.3096 0.095 Uiso 1 1 calc R
C22 C 0.6123(10) 0.4015(8) 0.6826(6) 0.0405(19) Uani 1 1 d U
H22A H 0.5515 0.3703 0.6596 0.049 Uiso 1 1 calc R
H22B H 0.5570 0.4453 0.7379 0.049 Uiso 1 1 calc R
C23 C 0.6608(15) 0.4950(11) 0.6178(8) 0.070(3) Uani 1 1 d U
C24 C 0.7643(14) 0.5215(12) 0.6383(10) 0.079(3) Uani 1 1 d U
H24 H 0.7057 0.5767 0.6899 0.095 Uiso 1 1 calc R
C25 C 0.8703(10) 0.4047(9) 0.6793(6) 0.046(2) Uani 1 1 d U
H25A H 0.8733 0.4298 0.7358 0.055 Uiso 1 1 calc R
H25B H 0.9697 0.3767 0.6433 0.055 Uiso 1 1 calc R
C26 C 0.5225(14) 0.6032(10) 0.5875(8) 0.074(4) Uani 1 1 d U
H26A H 0.4383 0.6276 0.6355 0.110 Uiso 1 1 calc R
H26B H 0.5017 0.5687 0.5411 0.110 Uiso 1 1 calc R
H26C H 0.5402 0.6814 0.5667 0.110 Uiso 1 1 calc R
C27 C 0.8199(15) 0.6136(10) 0.5867(8) 0.081(4) Uani 1 1 d U
H27A H 0.9004 0.5654 0.5402 0.122 Uiso 1 1 calc R
H27B H 0.8556 0.6520 0.6233 0.122 Uiso 1 1 calc R
H27C H 0.7405 0.6845 0.5625 0.122 Uiso 1 1 calc R
B1 B 0.8857(18) -0.0047(12) 0.8195(8) 0.070(3) Uani 1 1 d U
H1 H 0.9082 -0.0838 0.8589 0.084 Uiso 1 1 calc R
C28 C 0.3814(13) 0.2360(14) 0.8502(7) 0.069(3) Uani 1 1 d U
H28 H 0.4850 0.1868 0.8377 0.083 Uiso 1 1 calc R
C29 C 0.2937(14) 0.1938(12) 0.8253(7) 0.063(3) Uani 1 1 d U
H29 H 0.3364 0.1158 0.7926 0.075 Uiso 1 1 calc R
C30 C 0.1457(14) 0.2591(12) 0.8453(7) 0.062(3) Uani 1 1 d U
H30 H 0.0868 0.2232 0.8297 0.075 Uiso 1 1 calc R
C31 C 0.0802(14) 0.3755(15) 0.8876(8) 0.081(4) Uani 1 1 d U
H31 H -0.0237 0.4215 0.9012 0.098 Uiso 1 1 calc R
C32 C 0.1697(17) 0.4259(15) 0.9105(9) 0.092(4) Uani 1 1 d U
H32 H 0.1279 0.5097 0.9367 0.110 Uiso 1 1 calc R
C33 C 0.3181(15) 0.3521(17) 0.8942(8) 0.091(4) Uani 1 1 d U
H33 H 0.3790 0.3818 0.9138 0.110 Uiso 1 1 calc R

loop_
_atom_site_aniso_label
_atom_site_aniso_U_11
_atom_site_aniso_U_22
_atom_site_aniso_U_33
_atom_site_aniso_U_23
_atom_site_aniso_U_13
_atom_site_aniso_U_12
Ir1 0.02952(18) 0.02119(17) 0.02144(17) -0.00313(11) -0.00359(11) -0.00463(12)
O1 0.119(7) 0.030(3) 0.034(4) 0.009(3) -0.018(4) -0.008(4)
N1 0.061(5) 0.028(3) 0.028(3) 0.002(3) -0.009(3) -0.012(4)
N2 0.105(7) 0.036(4) 0.024(4) 0.003(3) -0.012(4) -0.015(4)
N3 0.037(4) 0.025(3) 0.041(4) -0.010(3) 0.006(3) -0.006(3)
N4 0.096(6) 0.031(4) 0.041(5) -0.007(3) 0.014(4) -0.028(4)
N5 0.047(4) 0.042(4) 0.050(5) 0.004(3) -0.032(3) -0.017(3)
N6 0.085(5) 0.028(4) 0.045(5) -0.009(3) -0.033(4) 0.008(4)
N7 0.078(6) 0.026(4) 0.040(4) 0.010(3) -0.008(4) 0.000(4)
C1 0.052(6) 0.037(4) 0.026(4) -0.004(3) -0.002(4) -0.008(4)
C2 0.106(9) 0.042(5) 0.032(5) -0.003(4) -0.009(5) -0.010(6)
C3 0.115(10) 0.035(5) 0.035(5) 0.005(4) -0.011(6) -0.002(6)
C4 0.058(6) 0.034(4) 0.031(5) -0.006(4) 0.002(4) -0.010(5)
C5 0.233(19) 0.055(7) 0.032(7) 0.014(5) -0.026(9) -0.032(10)
C6 0.042(6) 0.037(5) 0.081(7) -0.034(4) 0.009(4) -0.016(5)
C7 0.090(9) 0.070(7) 0.089(8) -0.058(5) 0.043(6) -0.050(7)
C8 0.132(11) 0.055(6) 0.065(7) -0.021(5) 0.045(6) -0.060(7)
C9 0.056(7) 0.050(7) 0.147(11) -0.042(6) -0.057(8) 0.004(6)
C10 0.32(2) 0.077(9) 0.065(9) -0.009(6) 0.044(10) -0.131(13)
C11 0.031(4) 0.057(6) 0.106(8) -0.048(5) -0.020(5) -0.006(4)
C12 0.057(6) 0.076(7) 0.113(10) -0.062(6) -0.054(5) 0.019(5)
C13 0.107(7) 0.056(6) 0.064(8) -0.031(5) -0.065(6) 0.034(6)
C14 0.039(7) 0.055(7) 0.171(13) -0.066(6) 0.040(7) -0.019(6)
C15 0.212(18) 0.060(8) 0.063(9) -0.022(5) -0.075(9) 0.063(8)
C16 0.031(4) 0.033(4) 0.032(4) -0.001(3) -0.005(3) -0.009(3)
C17 0.136(11) 0.028(5) 0.029(4) -0.005(4) -0.007(6) -0.013(6)
C18 0.134(11) 0.028(5) 0.034(5) -0.013(4) -0.007(6) -0.004(6)
C19 0.085(8) 0.033(4) 0.030(5) -0.002(3) 0.004(5) -0.009(5)
C20 0.067(7) 0.023(4) 0.039(4) 0.003(3) -0.011(4) -0.003(4)
C21 0.094(9) 0.055(7) 0.033(5) 0.015(5) -0.015(5) -0.027(7)
C22 0.036(4) 0.028(4) 0.049(5) -0.010(3) -0.011(4) -0.002(3)
C23 0.089(8) 0.041(5) 0.075(6) 0.019(4) -0.039(5) -0.017(4)
C24 0.062(7) 0.051(6) 0.117(9) 0.026(5) -0.019(6) -0.023(5)
C25 0.041(5) 0.036(4) 0.054(6) -0.008(4) 0.002(4) -0.015(4)
C26 0.098(8) 0.035(6) 0.066(8) -0.006(5) -0.046(7) 0.007(5)
C27 0.109(10) 0.023(5) 0.082(9) -0.005(5) 0.027(7) -0.022(6)
B1 0.125(8) 0.027(5) 0.033(6) 0.003(4) -0.014(4) -0.011(6)
C28 0.056(6) 0.100(9) 0.040(6) 0.004(5) 0.001(5) -0.029(6)
C29 0.080(7) 0.061(7) 0.038(6) 0.003(5) -0.006(5) -0.026(5)
C30 0.079(6) 0.076(7) 0.042(6) 0.018(5) -0.020(5) -0.043(6)
C31 0.051(6) 0.108(10) 0.062(8) -0.010(6) 0.002(6) -0.018(6)
C32 0.097(8) 0.096(10) 0.072(9) -0.035(7) 0.018(7) -0.040(7)
C33 0.075(7) 0.151(12) 0.068(9) -0.038(8) 0.014(7) -0.070(8)

loop_
_atom_type_symbol
_atom_type_description
_atom_type_scat_dispersion_real
_atom_type_scat_dispersion_imag
_atom_type_scat_source
C C 0.0033 0.0016 'International Tables Vol C Tables 4.2.6.8 and 6.1.1.4'
H H 0.0000 0.0000 'International Tables Vol C Tables 4.2.6.8 and 6.1.1.4'
B B 0.0013 0.0007 'International Tables Vol C Tables 4.2.6.8 and 6.1.1.4'
N N 0.0061 0.0033 'International Tables Vol C Tables 4.2.6.8 and 6.1.1.4'
O O 0.0106 0.0060 'International Tables Vol C Tables 4.2.6.8 and 6.1.1.4'
Ir Ir -1.4442 7.9887 'International Tables Vol C Tables 4.2.6.8 and 6.1.1.4'

loop_
_geom_angle_atom_site_label_1
_geom_angle_atom_site_label_2
_geom_angle_atom_site_label_3
_geom_angle
C16 Ir1 C22 81.0(4)
C16 Ir1 C25 80.5(4)
C22 Ir1 C25 80.7(4)
C16 Ir1 N3 95.0(3)
C22 Ir1 N3 96.5(3)
C25 Ir1 N3 175.1(3)
C16 Ir1 N5 97.8(3)
C22 Ir1 N5 178.4(4)
C25 Ir1 N5 98.1(3)
N3 Ir1 N5 84.6(3)
C16 Ir1 N1 176.5(3)
C22 Ir1 N1 96.3(3)
C25 Ir1 N1 96.9(3)
N3 Ir1 N1 87.4(3)
N5 Ir1 N1 84.9(3)
C20 O1 C21 116.8(8)
C1 N1 N2 107.2(7)
C1 N1 Ir1 135.7(6)
N2 N1 Ir1 117.1(5)
C3 N2 N1 111.2(8)
C3 N2 B1 128.2(8)
N1 N2 B1 120.5(7)
N4 N3 C6 106.5(8)
N4 N3 Ir1 118.5(6)
C6 N3 Ir1 135.0(7)
N3 N4 C8 108.7(10)
N3 N4 B1 118.8(8)
C8 N4 B1 132.4(10)
C11 N5 N6 105.0(9)
C11 N5 Ir1 136.9(8)
N6 N5 Ir1 117.7(6)
C13 N6 N5 109.3(11)
C13 N6 B1 131.1(11)
N5 N6 B1 119.7(8)
C16 N7 C20 123.4(8)
C16 N7 C23 108.1(7)
C20 N7 C23 127.0(7)
N1 C1 C2 108.4(8)
N1 C1 C4 125.1(8)
C2 C1 C4 126.5(8)
C3 C2 C1 106.6(9)
C3 C2 H2 126.7
C1 C2 H2 126.7
N2 C3 C2 106.7(9)
N2 C3 C5 125.2(10)
C2 C3 C5 128.1(11)
C1 C4 H4A 109.5
C1 C4 H4B 109.5
H4A C4 H4B 109.5
C1 C4 H4C 109.5
H4A C4 H4C 109.5
H4B C4 H4C 109.5
C3 C5 H5A 109.5
C3 C5 H5B 109.5
H5A C5 H5B 109.5
C3 C5 H5C 109.5
H5A C5 H5C 109.5
H5B C5 H5C 109.5
N3 C6 C7 109.9(11)
N3 C6 C9 124.9(9)
C7 C6 C9 125.3(11)
C8 C7 C6 106.5(11)
C8 C7 H7 126.8
C6 C7 H7 126.8
C7 C8 N4 108.5(11)
C7 C8 C10 132.0(14)
N4 C8 C10 119.4(15)
C6 C9 H9A 109.5
C6 C9 H9B 109.5
H9A C9 H9B 109.5
C6 C9 H9C 109.5
H9A C9 H9C 109.5
H9B C9 H9C 109.5
C8 C10 H10A 109.5
C8 C10 H10B 109.5
H10A C10 H10B 109.5
C8 C10 H10C 109.5
H10A C10 H10C 109.5
H10B C10 H10C 109.5
N5 C11 C12 111.2(13)
N5 C11 C14 122.7(10)
C12 C11 C14 126.0(12)
C13 C12 C11 105.4(11)
C13 C12 H12 127.3
C11 C12 H12 127.3
C12 C13 N6 109.1(12)
C12 C13 C15 132.3(13)
N6 C13 C15 118.6(16)
C11 C14 H14A 109.5
C11 C14 H14B 109.5
H14A C14 H14B 109.5
C11 C14 H14C 109.5
H14A C14 H14C 109.5
H14B C14 H14C 109.5
C13 C15 H15A 109.5
C13 C15 H15B 109.5
H15A C15 H15B 109.5
C13 C15 H15C 109.5
H15A C15 H15C 109.5
H15B C15 H15C 109.5
N7 C16 C17 115.6(8)
N7 C16 Ir1 117.2(6)
C17 C16 Ir1 127.2(7)
C18 C17 C16 122.7(9)
C18 C17 H17 118.6
C16 C17 H17 118.6
C19 C18 C17 118.9(9)
C19 C18 H18 120.5
C17 C18 H18 120.5
C20 C19 C18 120.3(9)
C20 C19 H19 119.8
C18 C19 H19 119.8
O1 C20 C19 125.0(9)
O1 C20 N7 115.9(8)
C19 C20 N7 119.1(8)
O1 C21 H21A 109.5
O1 C21 H21B 109.5
H21A C21 H21B 109.5
O1 C21 H21C 109.5
H21A C21 H21C 109.5
H21B C21 H21C 109.5
C23 C22 Ir1 101.7(7)
C23 C22 H22A 111.4
Ir1 C22 H22A 111.4
C23 C22 H22B 111.4
Ir1 C22 H22B 111.4
H22A C22 H22B 109.3
C24 C23 C22 114.2(10)
C24 C23 C26 123.1(11)
C22 C23 C26 108.2(10)
C24 C23 N7 91.9(11)
C22 C23 N7 103.4(8)
C26 C23 N7 113.4(9)
C23 C24 C27 122.4(13)
C23 C24 C25 111.7(10)
C27 C24 C25 117.6(11)
C23 C24 H24 99.7
C27 C24 H24 99.7
C25 C24 H24 99.7
C24 C25 Ir1 111.2(7)
C24 C25 H25A 109.4
Ir1 C25 H25A 109.4
C24 C25 H25B 109.4
Ir1 C25 H25B 109.4
H25A C25 H25B 108.0
C23 C26 H26A 109.5
C23 C26 H26B 109.5
H26A C26 H26B 109.5
C23 C26 H26C 109.5
H26A C26 H26C 109.5
H26B C26 H26C 109.5
C24 C27 H27A 109.5
C24 C27 H27B 109.5
H27A C27 H27B 109.5
C24 C27 H27C 109.5
H27A C27 H27C 109.5
H27B C27 H27C 109.5
N6 B1 N2 111.7(10)
N6 B1 N4 109.2(9)
N2 B1 N4 108.1(10)
N6 B1 H1 109.3
N2 B1 H1 109.3
N4 B1 H1 109.3
C29 C28 C33 118.3(12)
C29 C28 H28 120.8
C33 C28 H28 120.8
C28 C29 C30 121.9(13)
C28 C29 H29 119.0
C30 C29 H29 119.0
C29 C30 C31 120.9(12)
C29 C30 H30 119.6
C31 C30 H30 119.6
C30 C31 C32 118.5(12)
C30 C31 H31 120.8
C32 C31 H31 120.8
C33 C32 C31 118.6(14)
C33 C32 H32 120.7
C31 C32 H32 120.7
C32 C33 C28 121.5(13)
C32 C33 H33 119.2
C28 C33 H33 119.2

loop_
_geom_bond_atom_site_label_1
_geom_bond_atom_site_label_2
_geom_bond_distance
Ir1 C16 1.933(8)
Ir1 C22 2.059(8)
Ir1 C25 2.061(9)
Ir1 N3 2.162(7)
Ir1 N5 2.162(8)
Ir1 N1 2.166(7)
O1 C20 1.328(10)
O1 C21 1.431(11)
N1 C1 1.333(11)
N1 N2 1.354(10)
N2 C3 1.327(13)
N2 B1 1.545(14)
N3 N4 1.350(11)
N3 C6 1.358(12)
N4 C8 1.374(15)
N4 B1 1.562(18)
N5 C11 1.356(13)
N5 N6 1.374(11)
N6 C13 1.366(15)
N6 B1 1.506(18)
N7 C16 1.365(10)
N7 C20 1.367(12)
N7 C23 1.729(15)
C1 C2 1.396(13)
C1 C4 1.476(12)
C2 C3 1.382(15)
C2 H2 0.9500
C3 C5 1.527(14)
C4 H4A 0.9800
C4 H4B 0.9800
C4 H4C 0.9800
C5 H5A 0.9800
C5 H5B 0.9800
C5 H5C 0.9800
C6 C7 1.370(16)
C6 C9 1.494(17)
C7 C8 1.35(2)
C7 H7 0.9500
C8 C10 1.536(18)
C9 H9A 0.9800
C9 H9B 0.9800
C9 H9C 0.9800
C10 H10A 0.9800
C10 H10B 0.9800
C10 H10C 0.9800
C11 C12 1.383(17)
C11 C14 1.466(18)
C12 C13 1.35(2)
C12 H12 0.9500
C13 C15 1.543(19)
C14 H14A 0.9800
C14 H14B 0.9800
C14 H14C 0.9800
C15 H15A 0.9800
C15 H15B 0.9800
C15 H15C 0.9800
C16 C17 1.379(13)
C17 C18 1.375(14)
C17 H17 0.9500
C18 C19 1.363(13)
C18 H18 0.9500
C19 C20 1.361(13)
C19 H19 0.9500
C21 H21A 0.9800
C21 H21B 0.9800
C21 H21C 0.9800
C22 C23 1.549(15)
C22 H22A 0.9900
C22 H22B 0.9900
C23 C24 1.341(17)
C23 C26 1.555(15)
C24 C27 1.478(15)
C24 C25 1.492(14)
C24 H24 1.0000
C25 H25A 0.9900
C25 H25B 0.9900
C26 H26A 0.9800
C26 H26B 0.9800
C26 H26C 0.9800
C27 H27A 0.9800
C27 H27B 0.9800
C27 H27C 0.9800
B1 H1 1.0000
C28 C29 1.336(16)
C28 C33 1.374(18)
C28 H28 0.9500
C29 C30 1.353(16)
C29 H29 0.9500
C30 C31 1.360(17)
C30 H30 0.9500
C31 C32 1.402(19)
C31 H31 0.9500
C32 C33 1.366(19)
C32 H32 0.9500
C33 H33 0.9500

loop_
_geom_torsion_atom_site_label_1
_geom_torsion_atom_site_label_2
_geom_torsion_atom_site_label_3
_geom_torsion_atom_site_label_4
_geom_torsion
C22 Ir1 N1 C1 -42.1(10)
C25 Ir1 N1 C1 39.3(10)
N3 Ir1 N1 C1 -138.4(10)
N5 Ir1 N1 C1 136.8(10)
C22 Ir1 N1 N2 135.5(8)
C25 Ir1 N1 N2 -143.2(8)
N3 Ir1 N1 N2 39.2(7)
N5 Ir1 N1 N2 -45.6(7)
C1 N1 N2 C3 -0.3(13)
Ir1 N1 N2 C3 -178.5(9)
C1 N1 N2 B1 -177.6(11)
Ir1 N1 N2 B1 4.2(14)
C16 Ir1 N3 N4 144.1(7)
C22 Ir1 N3 N4 -134.4(7)
N5 Ir1 N3 N4 46.8(6)
N1 Ir1 N3 N4 -38.4(6)
C16 Ir1 N3 C6 -35.9(9)
C22 Ir1 N3 C6 45.6(9)
N5 Ir1 N3 C6 -133.3(9)
N1 Ir1 N3 C6 141.6(9)
C6 N3 N4 C8 -1.8(11)
Ir1 N3 N4 C8 178.2(7)
C6 N3 N4 B1 174.2(9)
Ir1 N3 N4 B1 -5.9(11)
C16 Ir1 N5 C11 34.9(10)
C25 Ir1 N5 C11 -46.5(10)
N3 Ir1 N5 C11 129.3(9)
N1 Ir1 N5 C11 -142.8(9)
C16 Ir1 N5 N6 -136.1(6)
C25 Ir1 N5 N6 142.4(6)
N3 Ir1 N5 N6 -41.8(6)
N1 Ir1 N5 N6 46.1(6)
C11 N5 N6 C13 1.0(11)
Ir1 N5 N6 C13 174.7(7)
C11 N5 N6 B1 -177.8(9)
Ir1 N5 N6 B1 -4.1(11)
N2 N1 C1 C2 -0.3(12)
Ir1 N1 C1 C2 177.5(8)
N2 N1 C1 C4 -179.4(10)
Ir1 N1 C1 C4 -1.7(16)
N1 C1 C2 C3 0.7(14)
C4 C1 C2 C3 179.9(11)
N1 N2 C3 C2 0.8(16)
B1 N2 C3 C2 177.8(13)
N1 N2 C3 C5 177.2(14)
B1 N2 C3 C5 -6(2)
C1 C2 C3 N2 -0.9(16)
C1 C2 C3 C5 -177.2(15)
N4 N3 C6 C7 1.5(11)
Ir1 N3 C6 C7 -178.4(7)
N4 N3 C6 C9 -178.3(10)
Ir1 N3 C6 C9 1.8(15)
N3 C6 C7 C8 -0.7(13)
C9 C6 C7 C8 179.1(11)
C6 C7 C8 N4 -0.4(14)
C6 C7 C8 C10 -175.2(14)
N3 N4 C8 C7 1.4(13)
B1 N4 C8 C7 -173.8(11)
N3 N4 C8 C10 176.9(11)
B1 N4 C8 C10 2(2)
N6 N5 C11 C12 -1.6(11)
Ir1 N5 C11 C12 -173.4(7)
N6 N5 C11 C14 -179.6(10)
Ir1 N5 C11 C14 8.6(16)
N5 C11 C12 C13 1.6(13)
C14 C11 C12 C13 179.5(12)
C11 C12 C13 N6 -0.9(14)
C11 C12 C13 C15 176.9(13)
N5 N6 C13 C12 -0.1(13)
B1 N6 C13 C12 178.6(11)
N5 N6 C13 C15 -178.2(10)
B1 N6 C13 C15 0.4(18)
C20 N7 C16 C17 0.0(16)
C23 N7 C16 C17 166.7(10)
C20 N7 C16 Ir1 179.3(8)
C23 N7 C16 Ir1 -14.0(10)
C22 Ir1 C16 N7 36.4(8)
C25 Ir1 C16 N7 -45.6(8)
N3 Ir1 C16 N7 132.3(7)
N5 Ir1 C16 N7 -142.5(7)
C22 Ir1 C16 C17 -144.4(10)
C25 Ir1 C16 C17 133.6(10)
N3 Ir1 C16 C17 -48.5(10)
N5 Ir1 C16 C17 36.7(10)
N7 C16 C17 C18 -0.8(18)
Ir1 C16 C17 C18 180.0(10)
C16 C17 C18 C19 1(2)
C17 C18 C19 C20 -1(2)
C21 O1 C20 C19 -1.0(17)
C21 O1 C20 N7 178.2(10)
C18 C19 C20 O1 179.7(12)
C18 C19 C20 N7 0.5(19)
C16 N7 C20 O1 -179.1(10)
C23 N7 C20 O1 16.7(16)
C16 N7 C20 C19 0.2(17)
C23 N7 C20 C19 -164.0(11)
C16 Ir1 C22 C23 -47.5(7)
C25 Ir1 C22 C23 34.3(7)
N3 Ir1 C22 C23 -141.5(7)
N1 Ir1 C22 C23 130.3(7)
Ir1 C22 C23 C24 -49.7(13)
Ir1 C22 C23 C26 169.2(7)
Ir1 C22 C23 N7 48.6(8)
C16 N7 C23 C24 90.1(10)
C20 N7 C23 C24 -103.8(12)
C16 N7 C23 C22 -25.4(11)
C20 N7 C23 C22 140.8(10)
C16 N7 C23 C26 -142.4(10)
C20 N7 C23 C26 23.8(16)
C22 C23 C24 C27 -177.1(11)
C26 C23 C24 C27 -42(2)
N7 C23 C24 C27 77.3(13)
C22 C23 C24 C25 35.6(17)
C26 C23 C24 C25 170.2(11)
N7 C23 C24 C25 -70.1(12)
C23 C24 C25 Ir1 -3.0(15)
C27 C24 C25 Ir1 -152.1(10)
C16 Ir1 C25 C24 62.2(8)
C22 Ir1 C25 C24 -20.2(8)
N1 Ir1 C25 C24 -115.4(8)
C13 N6 B1 N2 125.4(11)
N5 N6 B1 N2 -56.1(13)
C13 N6 B1 N4 -115.1(12)
N5 N6 B1 N4 63.4(11)
C3 N2 B1 N6 -120.1(13)
N1 N2 B1 N6 56.6(14)
C3 N2 B1 N4 119.7(13)
N1 N2 B1 N4 -63.6(14)
N3 N4 B1 N6 -57.4(12)
C8 N4 B1 N6 117.4(12)
N3 N4 B1 N2 64.3(12)
C8 N4 B1 N2 -120.9(12)
C33 C28 C29 C30 -2.8(18)
C28 C29 C30 C31 4.0(17)
C29 C30 C31 C32 -0.4(19)
C30 C31 C32 C33 -4(2)
C31 C32 C33 C28 5(2)
C29 C28 C33 C32 -2(2)
